data_4000986
loop_
_publ_author_name
'Sun, Luyi'
'Liu, Jia'
'Kirumakki, Sharath R.'
'Schwerdtfeger, Eric D.'
'Howell, Robert J.'
'Al-Bahily, Khalid'
'Miller, Stephen A.'
'Clearfield, Abraham'
'Sue, Hung-Jue'

_publ_section_title
;
 Polypropylene Nanocomposites Based on Designed Synthetic Nanoplatelets
;
_journal_issue 6
_journal_name_full 'Chemistry of Materials'
_journal_page_first 1154
_journal_paper_doi 10.1021/cm803024e
_journal_volume 21
_journal_year 2009
_chemical_formula_sum 'C32 H38 Cl2 Zr'
_chemical_formula_weight 584.74
_chemical_name_systematic
; 
 ? 
;
_space_group_IT_number 2
_symmetry_cell_setting triclinic
_symmetry_space_group_name_Hall '-P 1'
_symmetry_space_group_name_H-M 'P -1'
_atom_sites_solution_hydrogens geom
_atom_sites_solution_primary direct
_atom_sites_solution_secondary difmap
_audit_creation_method SHELXL-97
_cell_angle_alpha 103.623(3)
_cell_angle_beta 91.975(3)
_cell_angle_gamma 116.457(3)
_cell_formula_units_Z 2
_cell_length_a 9.146(2)
_cell_length_b 9.965(2)
_cell_length_c 17.876(4)
_cell_measurement_temperature 110(2)
_cell_volume 1399.2(5)
_computing_cell_refinement 'Bruker SMART'
_computing_data_collection 'Bruker SMART'
_computing_data_reduction 'Bruker SAINT'
_computing_molecular_graphics 'Bruker SHELXTL'
_computing_publication_material 'Bruker SHELXTL'
_computing_structure_refinement 'SHELXL-97 (Sheldrick, 1997)'
_computing_structure_solution 'SHELXS-97 (Sheldrick, 1990)'
_diffrn_ambient_temperature 110(2)
_diffrn_measured_fraction_theta_full 0.941
_diffrn_measured_fraction_theta_max 0.941
_diffrn_measurement_device_type 'CCD area detector'
_diffrn_measurement_method 'phi and omega scans'
_diffrn_radiation_monochromator graphite
_diffrn_radiation_source 'fine-focus sealed tube'
_diffrn_radiation_type MoK\a
_diffrn_radiation_wavelength 0.71073
_diffrn_reflns_av_R_equivalents 0.0440
_diffrn_reflns_av_sigmaI/netI 0.0531
_diffrn_reflns_limit_h_max 11
_diffrn_reflns_limit_h_min -11
_diffrn_reflns_limit_k_max 13
_diffrn_reflns_limit_k_min -13
_diffrn_reflns_limit_l_max 23
_diffrn_reflns_limit_l_min -23
_diffrn_reflns_number 19592
_diffrn_reflns_theta_full 28.43
_diffrn_reflns_theta_max 28.43
_diffrn_reflns_theta_min 1.19
_exptl_absorpt_coefficient_mu 0.603
_exptl_absorpt_correction_T_max 0.8889
_exptl_absorpt_correction_T_min 0.7945
_exptl_absorpt_correction_type multi-scan
_exptl_absorpt_process_details sadabs
_exptl_crystal_colour ORANGE
_exptl_crystal_density_diffrn 1.388
_exptl_crystal_density_meas 0
_exptl_crystal_density_method 'not measured'
_exptl_crystal_description NEEDLE
_exptl_crystal_F_000 608
_exptl_crystal_size_max 0.40
_exptl_crystal_size_mid 0.30
_exptl_crystal_size_min 0.20
_refine_diff_density_max 0.829
_refine_diff_density_min -0.539
_refine_diff_density_rms 0.133
_refine_ls_extinction_coef 0.0087(10)
_refine_ls_extinction_expression Fc^*^=kFc[1+0.001xFc^2^\l^3^/sin(2\q)]^-1/4^
_refine_ls_extinction_method SHELXL
_refine_ls_goodness_of_fit_ref 1.083
_refine_ls_hydrogen_treatment mixed
_refine_ls_matrix_type full
_refine_ls_number_parameters 323
_refine_ls_number_reflns 6632
_refine_ls_number_restraints 0
_refine_ls_restrained_S_all 1.083
_refine_ls_R_factor_all 0.0577
_refine_ls_R_factor_gt 0.0411
_refine_ls_shift/su_max 0.000
_refine_ls_shift/su_mean 0.000
_refine_ls_structure_factor_coef Fsqd
_refine_ls_weighting_details 'calc w=1/[\s^2^(Fo^2^)+(0.0581P)^2^+0.0887P] where P=(Fo^2^+2Fc^2^)/3'
_refine_ls_weighting_scheme calc
_refine_ls_wR_factor_gt 0.0935
_refine_ls_wR_factor_ref 0.1053
_reflns_number_gt 5448
_reflns_number_total 6632
_reflns_threshold_expression >2sigma(I)
_cod_data_source_file cm803024e_si_002.cif
_cod_data_source_block sm50
_cod_depositor_comments
;
The following automatic conversions were performed:

'_symmetry_cell_setting' value 'Triclinic' changed to 'triclinic'
according to /home/saulius/struct/CIF-dictionaries/cif_core.dic
dictionary named 'cif_core.dic' version 2.4.2 from 2011-04-26.

Automatic conversion script
Id: cif_fix_values 1715 2011-07-08 13:25:40Z adriana 
;
_cod_original_cell_volume 1399.1(5)
_cod_original_sg_symbol_H-M P-1
_cod_database_code 4000986

loop_
_symmetry_equiv_pos_as_xyz
'x, y, z'
'-x, -y, -z'

loop_
_atom_site_label
_atom_site_type_symbol
_atom_site_fract_x
_atom_site_fract_y
_atom_site_fract_z
_atom_site_U_iso_or_equiv
_atom_site_adp_type
_atom_site_occupancy
_atom_site_symmetry_multiplicity
_atom_site_calc_flag
_atom_site_refinement_flags
Zr1 Zr 0.20436(3) 0.48824(3) 0.322166(14) 0.01135(9) Uani 1 1 d .
Cl1 Cl -0.08763(8) 0.30198(8) 0.30114(4) 0.02006(15) Uani 1 1 d .
Cl2 Cl 0.18908(9) 0.73084(8) 0.36925(4) 0.01984(15) Uani 1 1 d .
C1 C 0.4274(3) 0.4438(3) 0.36818(15) 0.0131(5) Uani 1 1 d .
C2 C 0.4518(3) 0.5855(3) 0.42571(15) 0.0135(5) Uani 1 1 d .
C3 C 0.5733(3) 0.7461(3) 0.44344(16) 0.0176(6) Uani 1 1 d .
H3 H 0.6619 0.7773 0.4144 0.021 Uiso 1 1 calc R
C4 C 0.5608(4) 0.8545(3) 0.50270(17) 0.0217(6) Uani 1 1 d .
H4 H 0.6430 0.9606 0.5147 0.026 Uiso 1 1 calc R
C5 C 0.4291(4) 0.8136(3) 0.54659(17) 0.0229(6) Uani 1 1 d .
H5 H 0.4238 0.8922 0.5868 0.027 Uiso 1 1 calc R
C6 C 0.3097(4) 0.6616(3) 0.53144(16) 0.0193(6) Uani 1 1 d .
H6 H 0.2219 0.6338 0.5611 0.023 Uiso 1 1 calc R
C7 C 0.3188(3) 0.5468(3) 0.47106(15) 0.0143(5) Uani 1 1 d .
C8 C 0.2138(3) 0.3803(3) 0.44453(15) 0.0151(5) Uani 1 1 d .
C9 C 0.0720(3) 0.2842(4) 0.47216(17) 0.0215(6) Uani 1 1 d .
H9 H 0.0303 0.3285 0.5135 0.026 Uiso 1 1 calc R
C10 C -0.0036(4) 0.1270(4) 0.43842(19) 0.0263(7) Uani 1 1 d .
H10 H -0.0996 0.0612 0.4560 0.032 Uiso 1 1 calc R
C11 C 0.0598(4) 0.0608(3) 0.37735(19) 0.0259(7) Uani 1 1 d .
H11 H 0.0061 -0.0493 0.3554 0.031 Uiso 1 1 calc R
C12 C 0.1961(3) 0.1506(3) 0.34894(18) 0.0207(6) Uani 1 1 d .
H12 H 0.2339 0.1030 0.3070 0.025 Uiso 1 1 calc R
C13 C 0.2814(3) 0.3165(3) 0.38256(16) 0.0143(5) Uani 1 1 d .
C14 C 0.5126(3) 0.4345(3) 0.29492(15) 0.0141(5) Uani 1 1 d .
C15 C 0.5127(4) 0.2773(3) 0.26217(17) 0.0201(6) Uani 1 1 d .
H15A H 0.3996 0.1959 0.2397 0.030 Uiso 1 1 calc R
H15B H 0.5553 0.2502 0.3043 0.030 Uiso 1 1 calc R
H15C H 0.5833 0.2857 0.2217 0.030 Uiso 1 1 calc R
C16 C 0.6927(3) 0.5620(3) 0.30745(17) 0.0194(6) Uani 1 1 d .
H16A H 0.7429 0.5412 0.2614 0.029 Uiso 1 1 calc R
H16B H 0.7547 0.5622 0.3534 0.029 Uiso 1 1 calc R
H16C H 0.6957 0.6639 0.3156 0.029 Uiso 1 1 calc R
C17 C 0.3980(3) 0.4549(3) 0.23931(15) 0.0135(5) Uani 1 1 d .
C18 C 0.4057(3) 0.6004(3) 0.23687(15) 0.0141(5) Uani 1 1 d .
H18 H 0.5078 0.7036 0.2541 0.017 Uiso 1 1 calc R
C19 C 0.2569(3) 0.5716(3) 0.19230(15) 0.0141(5) Uani 1 1 d .
C20 C 0.1522(3) 0.4094(3) 0.17277(15) 0.0157(5) Uani 1 1 d .
H20 H 0.0409 0.3530 0.1393 0.019 Uiso 1 1 calc R
C21 C 0.2367(3) 0.3372(3) 0.20169(15) 0.0150(5) Uani 1 1 d .
H21 H 0.1990 0.2222 0.1874 0.018 Uiso 1 1 calc R
C22 C 0.2188(3) 0.6816(3) 0.15802(16) 0.0167(6) Uani 1 1 d .
C23 C 0.0463(3) 0.6639(4) 0.17130(19) 0.0245(6) Uani 1 1 d .
H23A H -0.0366 0.5540 0.1504 0.037 Uiso 1 1 calc R
H23B H 0.0199 0.7276 0.1446 0.037 Uiso 1 1 calc R
H23C H 0.0458 0.6987 0.2273 0.037 Uiso 1 1 calc R
C24 C 0.2173(3) 0.6321(3) 0.06890(16) 0.0197(6) Uani 1 1 d .
H24A H 0.1410 0.5190 0.0480 0.024 Uiso 1 1 calc R
H24B H 0.1735 0.6884 0.0438 0.024 Uiso 1 1 calc R
C25 C 0.3881(3) 0.6650(3) 0.04674(16) 0.0189(6) Uani 1 1 d .
H25A H 0.3778 0.6289 -0.0107 0.023 Uiso 1 1 calc R
H25B H 0.4310 0.6060 0.0699 0.023 Uiso 1 1 calc R
C26 C 0.5105(3) 0.8405(3) 0.07585(15) 0.0162(5) Uani 1 1 d .
H26 H 0.4610 0.8949 0.0518 0.019 Uiso 1 1 calc R
C27 C 0.5210(3) 0.8986(3) 0.16466(16) 0.0170(6) Uani 1 1 d .
H27A H 0.5885 1.0136 0.1818 0.020 Uiso 1 1 calc R
H27B H 0.5778 0.8538 0.1910 0.020 Uiso 1 1 calc R
C28 C 0.3496(3) 0.8543(3) 0.19033(17) 0.0182(6) Uani 1 1 d .
H28A H 0.3650 0.8815 0.2480 0.022 Uiso 1 1 calc R
H28B H 0.3053 0.9193 0.1742 0.022 Uiso 1 1 calc R
C29 C 0.6829(4) 0.8849(3) 0.04942(17) 0.0211(6) Uani 1 1 d .
C30 C 0.6609(4) 0.8360(4) -0.03974(18) 0.0310(7) Uani 1 1 d .
H30A H 0.7697 0.8776 -0.0564 0.046 Uiso 1 1 calc R
H30B H 0.5945 0.8773 -0.0607 0.046 Uiso 1 1 calc R
H30C H 0.6047 0.7218 -0.0592 0.046 Uiso 1 1 calc R
C31 C 0.7927(4) 1.0627(3) 0.07781(18) 0.0283(7) Uani 1 1 d .
H31A H 0.8185 1.0959 0.1349 0.042 Uiso 1 1 calc R
H31B H 0.7341 1.1148 0.0608 0.042 Uiso 1 1 calc R
H31C H 0.8956 1.0908 0.0559 0.042 Uiso 1 1 calc R
C32 C 0.7732(4) 0.8060(4) 0.0808(2) 0.0372(8) Uani 1 1 d .
H32A H 0.8799 0.8362 0.0622 0.056 Uiso 1 1 calc R
H32B H 0.7055 0.6923 0.0622 0.056 Uiso 1 1 calc R
H32C H 0.7917 0.8392 0.1379 0.056 Uiso 1 1 calc R

loop_
_atom_site_aniso_label
_atom_site_aniso_U_11
_atom_site_aniso_U_22
_atom_site_aniso_U_33
_atom_site_aniso_U_23
_atom_site_aniso_U_13
_atom_site_aniso_U_12
Zr1 0.01033(13) 0.01280(14) 0.01212(14) 0.00454(10) 0.00370(9) 0.00578(10)
Cl1 0.0118(3) 0.0257(4) 0.0203(4) 0.0079(3) 0.0043(3) 0.0059(3)
Cl2 0.0261(4) 0.0199(3) 0.0184(3) 0.0046(3) 0.0041(3) 0.0152(3)
C1 0.0117(12) 0.0130(13) 0.0164(13) 0.0049(10) 0.0023(10) 0.0070(10)
C2 0.0142(12) 0.0171(13) 0.0119(13) 0.0045(11) 0.0019(10) 0.0094(11)
C3 0.0177(13) 0.0168(14) 0.0183(14) 0.0061(11) 0.0012(11) 0.0075(11)
C4 0.0246(15) 0.0163(14) 0.0221(15) 0.0030(12) -0.0020(12) 0.0092(12)
C5 0.0343(17) 0.0230(16) 0.0174(15) 0.0023(12) 0.0007(12) 0.0204(14)
C6 0.0269(15) 0.0277(16) 0.0117(13) 0.0070(12) 0.0042(11) 0.0190(13)
C7 0.0153(13) 0.0199(14) 0.0119(13) 0.0071(11) 0.0035(10) 0.0105(11)
C8 0.0159(13) 0.0199(14) 0.0132(13) 0.0078(11) 0.0048(10) 0.0099(11)
C9 0.0183(14) 0.0307(17) 0.0240(15) 0.0167(13) 0.0093(12) 0.0138(13)
C10 0.0137(13) 0.0294(17) 0.0364(18) 0.0218(15) 0.0081(13) 0.0043(13)
C11 0.0208(15) 0.0157(15) 0.0376(18) 0.0118(13) 0.0025(13) 0.0036(12)
C12 0.0211(14) 0.0160(14) 0.0261(16) 0.0064(12) 0.0031(12) 0.0093(12)
C13 0.0120(12) 0.0155(13) 0.0177(14) 0.0073(11) 0.0030(10) 0.0070(11)
C14 0.0127(12) 0.0163(13) 0.0154(13) 0.0047(11) 0.0051(10) 0.0081(11)
C15 0.0239(15) 0.0245(15) 0.0197(15) 0.0059(12) 0.0065(12) 0.0177(13)
C16 0.0120(13) 0.0238(15) 0.0234(15) 0.0085(12) 0.0046(11) 0.0083(12)
C17 0.0126(12) 0.0178(13) 0.0125(13) 0.0059(11) 0.0059(10) 0.0082(11)
C18 0.0129(12) 0.0140(13) 0.0156(13) 0.0066(11) 0.0055(10) 0.0050(11)
C19 0.0143(12) 0.0155(13) 0.0138(13) 0.0068(11) 0.0063(10) 0.0066(11)
C20 0.0148(13) 0.0177(14) 0.0139(13) 0.0047(11) 0.0041(10) 0.0069(11)
C21 0.0171(13) 0.0148(13) 0.0127(13) 0.0023(10) 0.0038(10) 0.0078(11)
C22 0.0168(13) 0.0199(14) 0.0178(14) 0.0107(11) 0.0046(11) 0.0096(11)
C23 0.0192(14) 0.0330(17) 0.0303(17) 0.0170(14) 0.0075(12) 0.0157(13)
C24 0.0195(14) 0.0204(15) 0.0180(14) 0.0095(12) -0.0002(11) 0.0067(12)
C25 0.0222(14) 0.0197(14) 0.0123(13) 0.0062(11) 0.0033(11) 0.0068(12)
C26 0.0187(13) 0.0161(14) 0.0150(13) 0.0076(11) 0.0042(11) 0.0075(11)
C27 0.0205(14) 0.0119(13) 0.0160(14) 0.0046(11) 0.0039(11) 0.0050(11)
C28 0.0240(14) 0.0163(14) 0.0189(14) 0.0081(11) 0.0066(12) 0.0115(12)
C29 0.0214(14) 0.0213(15) 0.0208(15) 0.0087(12) 0.0070(12) 0.0084(12)
C30 0.0313(17) 0.0293(18) 0.0231(17) 0.0051(14) 0.0149(14) 0.0067(14)
C31 0.0253(16) 0.0232(16) 0.0243(17) 0.0048(13) 0.0080(13) 0.0017(13)
C32 0.0284(17) 0.045(2) 0.052(2) 0.0241(18) 0.0161(16) 0.0229(17)

loop_
_atom_type_symbol
_atom_type_description
_atom_type_scat_dispersion_real
_atom_type_scat_dispersion_imag
_atom_type_scat_source
C C 0.0033 0.0016 'International Tables Vol C Tables 4.2.6.8 and 6.1.1.4'
H H 0.0000 0.0000 'International Tables Vol C Tables 4.2.6.8 and 6.1.1.4'
Cl Cl 0.1484 0.1585 'International Tables Vol C Tables 4.2.6.8 and 6.1.1.4'
Zr Zr -2.9673 0.5597 'International Tables Vol C Tables 4.2.6.8 and 6.1.1.4'

loop_
_geom_angle_atom_site_label_1
_geom_angle_atom_site_label_2
_geom_angle_atom_site_label_3
_geom_angle
C1 Zr1 Cl1 124.63(7)
C1 Zr1 C21 78.91(9)
Cl1 Zr1 C21 90.02(7)
C1 Zr1 C17 57.68(9)
Cl1 Zr1 C17 123.68(7)
C21 Zr1 C17 34.02(9)
C1 Zr1 Cl2 124.23(6)
Cl1 Zr1 Cl2 99.85(3)
C21 Zr1 Cl2 138.07(6)
C17 Zr1 Cl2 124.77(6)
C1 Zr1 C18 80.08(9)
Cl1 Zr1 C18 134.97(7)
C21 Zr1 C18 55.44(9)
C17 Zr1 C18 33.89(8)
Cl2 Zr1 C18 91.59(6)
C1 Zr1 C2 34.10(8)
Cl1 Zr1 C2 135.98(6)
C21 Zr1 C2 109.87(9)
C17 Zr1 C2 80.65(9)
Cl2 Zr1 C2 90.88(6)
C18 Zr1 C2 86.62(9)
C1 Zr1 C13 33.98(8)
Cl1 Zr1 C13 91.26(6)
C21 Zr1 C13 83.37(9)
C17 Zr1 C13 79.48(8)
Cl2 Zr1 C13 136.34(7)
C18 Zr1 C13 109.82(8)
C2 Zr1 C13 54.66(8)
C1 Zr1 C20 109.99(8)
Cl1 Zr1 C20 81.53(6)
C21 Zr1 C20 33.00(8)
C17 Zr1 C20 54.98(8)
Cl2 Zr1 C20 108.10(6)
C18 Zr1 C20 53.62(9)
C2 Zr1 C20 135.15(8)
C13 Zr1 C20 115.28(9)
C1 Zr1 C19 110.22(8)
Cl1 Zr1 C19 105.55(6)
C21 Zr1 C19 54.01(8)
C17 Zr1 C19 54.68(8)
Cl2 Zr1 C19 84.15(6)
C18 Zr1 C19 32.27(8)
C2 Zr1 C19 118.02(8)
C13 Zr1 C19 133.20(8)
C20 Zr1 C19 31.40(8)
C1 Zr1 C7 55.08(8)
Cl1 Zr1 C7 106.62(6)
C21 Zr1 C7 132.80(8)
C17 Zr1 C7 110.71(8)
Cl2 Zr1 C7 83.21(6)
C18 Zr1 C7 117.97(9)
C2 Zr1 C7 32.20(8)
C13 Zr1 C7 53.22(8)
C20 Zr1 C7 165.07(8)
C19 Zr1 C7 146.97(8)
C1 Zr1 C8 54.91(8)
Cl1 Zr1 C8 82.92(6)
C21 Zr1 C8 114.14(9)
C17 Zr1 C8 109.83(8)
Cl2 Zr1 C8 107.51(6)
C18 Zr1 C8 134.54(8)
C2 Zr1 C8 53.24(8)
C13 Zr1 C8 32.00(8)
C20 Zr1 C8 143.02(8)
C19 Zr1 C8 164.51(8)
C7 Zr1 C8 31.40(8)
C2 C1 C13 106.2(2)
C2 C1 C14 126.5(2)
C13 C1 C14 125.9(2)
C2 C1 Zr1 76.76(14)
C13 C1 Zr1 77.46(14)
C14 C1 Zr1 101.35(15)
C3 C2 C7 117.4(2)
C3 C2 C1 133.7(2)
C7 C2 C1 108.9(2)
C3 C2 Zr1 117.91(17)
C7 C2 Zr1 78.72(15)
C1 C2 Zr1 69.14(14)
C4 C3 C2 119.4(3)
C3 C4 C5 122.2(3)
C6 C5 C4 120.4(3)
C5 C6 C7 119.0(3)
C6 C7 C8 130.4(3)
C6 C7 C2 121.6(2)
C8 C7 C2 108.0(2)
C6 C7 Zr1 123.04(17)
C8 C7 Zr1 74.82(14)
C2 C7 Zr1 69.08(14)
C9 C8 C7 130.1(3)
C9 C8 C13 121.9(3)
C7 C8 C13 107.9(2)
C9 C8 Zr1 124.32(18)
C7 C8 Zr1 73.77(14)
C13 C8 Zr1 69.31(14)
C10 C9 C8 118.8(3)
C9 C10 C11 120.6(3)
C12 C11 C10 122.1(3)
C11 C12 C13 119.8(3)
C12 C13 C8 116.8(2)
C12 C13 C1 134.3(2)
C8 C13 C1 108.9(2)
C12 C13 Zr1 119.11(18)
C8 C13 Zr1 78.69(14)
C1 C13 Zr1 68.55(13)
C17 C14 C16 112.4(2)
C17 C14 C15 110.6(2)
C16 C14 C15 106.7(2)
C17 C14 C1 99.05(19)
C16 C14 C1 113.9(2)
C15 C14 C1 114.1(2)
C21 C17 C18 106.2(2)
C21 C17 C14 124.9(2)
C18 C17 C14 125.7(2)
C21 C17 Zr1 72.94(14)
C18 C17 Zr1 74.73(14)
C14 C17 Zr1 101.89(16)
C19 C18 C17 109.4(2)
C19 C18 Zr1 80.01(15)
C17 C18 Zr1 71.37(14)
C20 C19 C18 106.6(2)
C20 C19 C22 123.0(2)
C18 C19 C22 129.7(2)
C20 C19 Zr1 71.49(15)
C18 C19 Zr1 67.73(14)
C22 C19 Zr1 133.26(17)
C19 C20 C21 109.1(2)
C19 C20 Zr1 77.11(15)
C21 C20 Zr1 68.38(15)
C17 C21 C20 108.4(2)
C17 C21 Zr1 73.05(15)
C20 C21 Zr1 78.62(15)
C19 C22 C23 110.8(2)
C19 C22 C28 113.2(2)
C23 C22 C28 109.7(2)
C19 C22 C24 107.0(2)
C23 C22 C24 108.1(2)
C28 C22 C24 107.9(2)
C25 C24 C22 113.7(2)
C24 C25 C26 111.0(2)
C25 C26 C27 109.6(2)
C25 C26 C29 114.0(2)
C27 C26 C29 113.4(2)
C26 C27 C28 113.1(2)
C22 C28 C27 116.0(2)
C30 C29 C31 107.7(2)
C30 C29 C32 108.5(3)
C31 C29 C32 108.6(3)
C30 C29 C26 109.5(2)
C31 C29 C26 110.0(2)
C32 C29 C26 112.4(2)

loop_
_geom_bond_atom_site_label_1
_geom_bond_atom_site_label_2
_geom_bond_distance
Zr1 C1 2.428(2)
Zr1 Cl1 2.4296(8)
Zr1 C21 2.430(3)
Zr1 C17 2.431(2)
Zr1 Cl2 2.4336(8)
Zr1 C18 2.475(3)
Zr1 C2 2.529(3)
Zr1 C13 2.547(3)
Zr1 C20 2.563(3)
Zr1 C19 2.634(3)
Zr1 C7 2.656(3)
Zr1 C8 2.669(3)
C1 C2 1.457(4)
C1 C13 1.458(4)
C1 C14 1.552(4)
C2 C3 1.431(4)
C2 C7 1.443(4)
C3 C4 1.372(4)
C4 C5 1.418(4)
C5 C6 1.368(4)
C6 C7 1.411(4)
C7 C8 1.441(4)
C8 C9 1.415(4)
C8 C13 1.443(4)
C9 C10 1.363(4)
C10 C11 1.417(5)
C11 C12 1.370(4)
C12 C13 1.432(4)
C14 C17 1.530(3)
C14 C16 1.534(4)
C14 C15 1.538(4)
C17 C21 1.422(4)
C17 C18 1.431(4)
C18 C19 1.428(4)
C19 C20 1.408(4)
C19 C22 1.529(3)
C20 C21 1.424(4)
C22 C23 1.541(4)
C22 C28 1.541(4)
C22 C24 1.550(4)
C24 C25 1.534(4)
C25 C26 1.539(4)
C26 C27 1.540(4)
C26 C29 1.560(4)
C27 C28 1.546(4)
C29 C30 1.531(4)
C29 C31 1.536(4)
C29 C32 1.540(4)

loop_
_geom_torsion_atom_site_label_1
_geom_torsion_atom_site_label_2
_geom_torsion_atom_site_label_3
_geom_torsion_atom_site_label_4
_geom_torsion
Cl1 Zr1 C1 C2 -122.60(13)
C21 Zr1 C1 C2 155.16(16)
C17 Zr1 C1 C2 126.26(18)
Cl2 Zr1 C1 C2 13.57(17)
C18 Zr1 C1 C2 98.70(15)
C13 Zr1 C1 C2 -110.2(2)
C20 Zr1 C1 C2 143.92(15)
C19 Zr1 C1 C2 110.42(15)
C7 Zr1 C1 C2 -35.93(14)
C8 Zr1 C1 C2 -74.52(16)
Cl1 Zr1 C1 C13 -12.38(18)
C21 Zr1 C1 C13 -94.62(16)
C17 Zr1 C1 C13 -123.51(18)
Cl2 Zr1 C1 C13 123.79(14)
C18 Zr1 C1 C13 -151.07(16)
C2 Zr1 C1 C13 110.2(2)
C20 Zr1 C1 C13 -105.86(16)
C19 Zr1 C1 C13 -139.36(15)
C7 Zr1 C1 C13 74.29(16)
C8 Zr1 C1 C13 35.70(15)
Cl1 Zr1 C1 C14 112.24(14)
C21 Zr1 C1 C14 30.00(15)
C17 Zr1 C1 C14 1.10(14)
Cl2 Zr1 C1 C14 -111.59(15)
C18 Zr1 C1 C14 -26.46(16)
C2 Zr1 C1 C14 -125.2(2)
C13 Zr1 C1 C14 124.6(2)
C20 Zr1 C1 C14 18.76(17)
C19 Zr1 C1 C14 -14.74(18)
C7 Zr1 C1 C14 -161.09(19)
C8 Zr1 C1 C14 160.32(19)
C13 C1 C2 C3 178.3(3)
C14 C1 C2 C3 -14.7(4)
Zr1 C1 C2 C3 -109.2(3)
C13 C1 C2 C7 -3.1(3)
C14 C1 C2 C7 163.9(2)
Zr1 C1 C2 C7 69.41(18)
C13 C1 C2 Zr1 -72.51(17)
C14 C1 C2 Zr1 94.4(2)
C1 Zr1 C2 C3 129.4(3)
Cl1 Zr1 C2 C3 -144.57(17)
C21 Zr1 C2 C3 103.4(2)
C17 Zr1 C2 C3 85.8(2)
Cl2 Zr1 C2 C3 -39.4(2)
C18 Zr1 C2 C3 52.2(2)
C13 Zr1 C2 C3 169.4(2)
C20 Zr1 C2 C3 77.7(2)
C19 Zr1 C2 C3 44.5(2)
C7 Zr1 C2 C3 -115.1(3)
C8 Zr1 C2 C3 -150.7(2)
C1 Zr1 C2 C7 -115.4(2)
Cl1 Zr1 C2 C7 -29.44(18)
C21 Zr1 C2 C7 -141.43(15)
C17 Zr1 C2 C7 -159.11(16)
Cl2 Zr1 C2 C7 75.75(14)
C18 Zr1 C2 C7 167.29(15)
C13 Zr1 C2 C7 -75.43(16)
C20 Zr1 C2 C7 -167.12(14)
C19 Zr1 C2 C7 159.59(14)
C8 Zr1 C2 C7 -35.60(14)
Cl1 Zr1 C2 C1 85.99(16)
C21 Zr1 C2 C1 -26.00(17)
C17 Zr1 C2 C1 -43.68(15)
Cl2 Zr1 C2 C1 -168.81(14)
C18 Zr1 C2 C1 -77.27(15)
C13 Zr1 C2 C1 40.01(14)
C20 Zr1 C2 C1 -51.69(19)
C19 Zr1 C2 C1 -84.97(16)
C7 Zr1 C2 C1 115.4(2)
C8 Zr1 C2 C1 79.84(16)
C7 C2 C3 C4 1.2(4)
C1 C2 C3 C4 179.7(3)
Zr1 C2 C3 C4 92.6(3)
C2 C3 C4 C5 -1.1(4)
C3 C4 C5 C6 0.8(4)
C4 C5 C6 C7 -0.6(4)
C5 C6 C7 C8 178.2(3)
C5 C6 C7 C2 0.7(4)
C5 C6 C7 Zr1 -83.6(3)
C3 C2 C7 C6 -1.0(4)
C1 C2 C7 C6 -179.9(2)
Zr1 C2 C7 C6 -116.8(2)
C3 C2 C7 C8 -179.0(2)
C1 C2 C7 C8 2.1(3)
Zr1 C2 C7 C8 65.25(17)
C3 C2 C7 Zr1 115.7(2)
C1 C2 C7 Zr1 -63.13(17)
C1 Zr1 C7 C6 153.0(3)
Cl1 Zr1 C7 C6 -86.0(2)
C21 Zr1 C7 C6 167.9(2)
C17 Zr1 C7 C6 137.0(2)
Cl2 Zr1 C7 C6 12.3(2)
C18 Zr1 C7 C6 100.5(2)
C2 Zr1 C7 C6 114.9(3)
C13 Zr1 C7 C6 -164.8(3)
C20 Zr1 C7 C6 152.5(3)
C19 Zr1 C7 C6 80.5(3)
C8 Zr1 C7 C6 -128.6(3)
C1 Zr1 C7 C8 -78.36(16)
Cl1 Zr1 C7 C8 42.63(15)
C21 Zr1 C7 C8 -63.44(18)
C17 Zr1 C7 C8 -94.39(15)
Cl2 Zr1 C7 C8 140.93(14)
C18 Zr1 C7 C8 -130.88(15)
C2 Zr1 C7 C8 -116.5(2)
C13 Zr1 C7 C8 -36.15(14)
C20 Zr1 C7 C8 -78.9(4)
C19 Zr1 C7 C8 -150.87(16)
C1 Zr1 C7 C2 38.13(14)
Cl1 Zr1 C7 C2 159.11(13)
C21 Zr1 C7 C2 53.05(19)
C17 Zr1 C7 C2 22.09(17)
Cl2 Zr1 C7 C2 -102.59(14)
C18 Zr1 C7 C2 -14.39(17)
C13 Zr1 C7 C2 80.33(16)
C20 Zr1 C7 C2 37.6(4)
C19 Zr1 C7 C2 -34.4(2)
C8 Zr1 C7 C2 116.5(2)
C6 C7 C8 C9 -0.8(5)
C2 C7 C8 C9 177.0(3)
Zr1 C7 C8 C9 -121.5(3)
C6 C7 C8 C13 -178.0(3)
C2 C7 C8 C13 -0.3(3)
Zr1 C7 C8 C13 61.25(17)
C6 C7 C8 Zr1 120.7(3)
C2 C7 C8 Zr1 -61.51(17)
C1 Zr1 C8 C9 -153.2(3)
Cl1 Zr1 C8 C9 -11.3(2)
C21 Zr1 C8 C9 -98.1(2)
C17 Zr1 C8 C9 -134.6(2)
Cl2 Zr1 C8 C9 86.8(2)
C18 Zr1 C8 C9 -162.6(2)
C2 Zr1 C8 C9 164.4(3)
C13 Zr1 C8 C9 -115.2(3)
C20 Zr1 C8 C9 -77.0(3)
C19 Zr1 C8 C9 -135.6(3)
C7 Zr1 C8 C9 127.8(3)
C1 Zr1 C8 C7 78.94(16)
Cl1 Zr1 C8 C7 -139.16(14)
C21 Zr1 C8 C7 134.01(15)
C17 Zr1 C8 C7 97.52(15)
Cl2 Zr1 C8 C7 -41.02(15)
C18 Zr1 C8 C7 69.55(18)
C2 Zr1 C8 C7 36.53(14)
C13 Zr1 C8 C7 116.9(2)
C20 Zr1 C8 C7 155.16(15)
C19 Zr1 C8 C7 96.6(3)
C1 Zr1 C8 C13 -37.99(15)
Cl1 Zr1 C8 C13 103.92(15)
C21 Zr1 C8 C13 17.09(18)
C17 Zr1 C8 C13 -19.40(17)
Cl2 Zr1 C8 C13 -157.94(14)
C18 Zr1 C8 C13 -47.4(2)
C2 Zr1 C8 C13 -80.39(16)
C20 Zr1 C8 C13 38.2(2)
C19 Zr1 C8 C13 -20.4(4)
C7 Zr1 C8 C13 -116.9(2)
C7 C8 C9 C10 -177.8(3)
C13 C8 C9 C10 -0.8(4)
Zr1 C8 C9 C10 84.6(3)
C8 C9 C10 C11 0.7(4)
C9 C10 C11 C12 -1.1(5)
C10 C11 C12 C13 1.6(4)
C11 C12 C13 C8 -1.6(4)
C11 C12 C13 C1 179.0(3)
C11 C12 C13 Zr1 -93.3(3)
C9 C8 C13 C12 1.3(4)
C7 C8 C13 C12 178.8(2)
Zr1 C8 C13 C12 -117.1(2)
C9 C8 C13 C1 -179.2(2)
C7 C8 C13 C1 -1.7(3)
Zr1 C8 C13 C1 62.44(17)
C9 C8 C13 Zr1 118.3(2)
C7 C8 C13 Zr1 -64.14(18)
C2 C1 C13 C12 -177.7(3)
C14 C1 C13 C12 15.3(5)
Zr1 C1 C13 C12 110.3(3)
C2 C1 C13 C8 2.9(3)
C14 C1 C13 C8 -164.1(2)
Zr1 C1 C13 C8 -69.07(18)
C2 C1 C13 Zr1 72.01(16)
C14 C1 C13 Zr1 -95.0(2)
C1 Zr1 C13 C12 -129.8(3)
Cl1 Zr1 C13 C12 40.0(2)
C21 Zr1 C13 C12 -49.9(2)
C17 Zr1 C13 C12 -84.1(2)
Cl2 Zr1 C13 C12 145.72(18)
C18 Zr1 C13 C12 -99.4(2)
C2 Zr1 C13 C12 -170.0(2)
C20 Zr1 C13 C12 -41.2(2)
C19 Zr1 C13 C12 -72.9(2)
C7 Zr1 C13 C12 149.9(2)
C8 Zr1 C13 C12 114.5(3)
C1 Zr1 C13 C8 115.7(2)
Cl1 Zr1 C13 C8 -74.47(15)
C21 Zr1 C13 C8 -164.34(16)
C17 Zr1 C13 C8 161.47(16)
Cl2 Zr1 C13 C8 31.25(19)
C18 Zr1 C13 C8 146.12(15)
C2 Zr1 C13 C8 75.54(16)
C20 Zr1 C13 C8 -155.69(15)
C19 Zr1 C13 C8 172.67(14)
C7 Zr1 C13 C8 35.46(15)
Cl1 Zr1 C13 C1 169.84(15)
C21 Zr1 C13 C1 79.97(16)
C17 Zr1 C13 C1 45.78(15)
Cl2 Zr1 C13 C1 -84.44(16)
C18 Zr1 C13 C1 30.43(17)
C2 Zr1 C13 C1 -40.15(15)
C20 Zr1 C13 C1 88.62(16)
C19 Zr1 C13 C1 56.98(19)
C7 Zr1 C13 C1 -80.24(16)
C8 Zr1 C13 C1 -115.7(2)
C2 C1 C14 C17 -83.3(3)
C13 C1 C14 C17 81.1(3)
Zr1 C1 C14 C17 -1.50(19)
C2 C1 C14 C16 36.2(3)
C13 C1 C14 C16 -159.3(2)
Zr1 C1 C14 C16 118.06(19)
C2 C1 C14 C15 159.1(2)
C13 C1 C14 C15 -36.4(3)
Zr1 C1 C14 C15 -119.03(19)
C16 C14 C17 C21 163.5(2)
C15 C14 C17 C21 44.3(3)
C1 C14 C17 C21 -75.9(3)
C16 C14 C17 C18 -39.5(3)
C15 C14 C17 C18 -158.7(2)
C1 C14 C17 C18 81.1(3)
C16 C14 C17 Zr1 -119.14(19)
C15 C14 C17 Zr1 121.66(19)
C1 C14 C17 Zr1 1.50(19)
C1 Zr1 C17 C21 122.03(17)
Cl1 Zr1 C17 C21 9.30(17)
Cl2 Zr1 C17 C21 -126.18(13)
C18 Zr1 C17 C21 -112.8(2)
C2 Zr1 C17 C21 149.30(16)
C13 Zr1 C17 C21 93.74(16)
C20 Zr1 C17 C21 -37.60(14)
C19 Zr1 C17 C21 -76.26(16)
C7 Zr1 C17 C21 137.58(15)
C8 Zr1 C17 C21 104.06(15)
C1 Zr1 C17 C18 -125.19(18)
Cl1 Zr1 C17 C18 122.08(14)
C21 Zr1 C17 C18 112.8(2)
Cl2 Zr1 C17 C18 -13.40(17)
C2 Zr1 C17 C18 -97.93(16)
C13 Zr1 C17 C18 -153.48(16)
C20 Zr1 C17 C18 75.18(16)
C19 Zr1 C17 C18 36.51(14)
C7 Zr1 C17 C18 -109.64(15)
C8 Zr1 C17 C18 -143.17(15)
C1 Zr1 C17 C14 -1.12(14)
Cl1 Zr1 C17 C14 -113.85(15)
C21 Zr1 C17 C14 -123.2(2)
Cl2 Zr1 C17 C14 110.67(15)
C18 Zr1 C17 C14 124.1(2)
C2 Zr1 C17 C14 26.14(16)
C13 Zr1 C17 C14 -29.41(16)
C20 Zr1 C17 C14 -160.8(2)
C19 Zr1 C17 C14 160.6(2)
C7 Zr1 C17 C14 14.43(18)
C8 Zr1 C17 C14 -19.10(18)
C21 C17 C18 C19 -5.1(3)
C14 C17 C18 C19 -165.6(2)
Zr1 C17 C18 C19 -71.76(19)
C21 C17 C18 Zr1 66.65(17)
C14 C17 C18 Zr1 -93.8(2)
C1 Zr1 C18 C19 159.09(16)
Cl1 Zr1 C18 C19 29.24(19)
C21 Zr1 C18 C19 75.79(16)
C17 Zr1 C18 C19 114.6(2)
Cl2 Zr1 C18 C19 -76.41(15)
C2 Zr1 C18 C19 -167.20(16)
C13 Zr1 C18 C19 142.39(15)
C20 Zr1 C18 C19 35.03(15)
C7 Zr1 C18 C19 -159.57(14)
C8 Zr1 C18 C19 166.87(14)
C1 Zr1 C18 C17 44.52(15)
Cl1 Zr1 C18 C17 -85.33(16)
C21 Zr1 C18 C17 -38.78(15)
Cl2 Zr1 C18 C17 169.02(14)
C2 Zr1 C18 C17 78.23(15)
C13 Zr1 C18 C17 27.82(17)
C20 Zr1 C18 C17 -79.54(16)
C19 Zr1 C18 C17 -114.6(2)
C7 Zr1 C18 C17 85.86(16)
C8 Zr1 C18 C17 52.3(2)
C17 C18 C19 C20 4.7(3)
Zr1 C18 C19 C20 -61.33(19)
C17 C18 C19 C22 -165.5(3)
Zr1 C18 C19 C22 128.5(3)
C17 C18 C19 Zr1 66.04(18)
C1 Zr1 C19 C20 95.51(16)
Cl1 Zr1 C19 C20 -41.47(15)
C21 Zr1 C19 C20 36.90(15)
C17 Zr1 C19 C20 79.08(16)
Cl2 Zr1 C19 C20 -140.10(15)
C18 Zr1 C19 C20 117.5(2)
C2 Zr1 C19 C20 132.03(15)
C13 Zr1 C19 C20 65.54(19)
C7 Zr1 C19 C20 151.96(16)
C8 Zr1 C19 C20 80.2(3)
C1 Zr1 C19 C18 -22.01(17)
Cl1 Zr1 C19 C18 -158.98(14)
C21 Zr1 C19 C18 -80.62(17)
C17 Zr1 C19 C18 -38.43(15)
Cl2 Zr1 C19 C18 102.39(15)
C2 Zr1 C19 C18 14.51(18)
C13 Zr1 C19 C18 -51.97(19)
C20 Zr1 C19 C18 -117.5(2)
C7 Zr1 C19 C18 34.4(2)
C8 Zr1 C19 C18 -37.3(4)
C1 Zr1 C19 C22 -146.2(2)
Cl1 Zr1 C19 C22 76.8(2)
C21 Zr1 C19 C22 155.2(3)
C17 Zr1 C19 C22 -162.6(3)
Cl2 Zr1 C19 C22 -21.8(2)
C18 Zr1 C19 C22 -124.2(3)
C2 Zr1 C19 C22 -109.7(2)
C13 Zr1 C19 C22 -176.1(2)
C20 Zr1 C19 C22 118.3(3)
C7 Zr1 C19 C22 -89.7(3)
C8 Zr1 C19 C22 -161.5(3)
C18 C19 C20 C21 -2.5(3)
C22 C19 C20 C21 168.5(2)
Zr1 C19 C20 C21 -61.36(18)
C18 C19 C20 Zr1 58.90(18)
C22 C19 C20 Zr1 -130.1(2)
C1 Zr1 C20 C19 -96.31(16)
Cl1 Zr1 C20 C19 139.83(15)
C21 Zr1 C20 C19 -116.9(2)
C17 Zr1 C20 C19 -78.07(16)
Cl2 Zr1 C20 C19 42.18(15)
C18 Zr1 C20 C19 -36.02(14)
C2 Zr1 C20 C19 -68.40(19)
C13 Zr1 C20 C19 -132.79(15)
C7 Zr1 C20 C19 -95.8(3)
C8 Zr1 C20 C19 -154.06(15)
C1 Zr1 C20 C21 20.56(17)
Cl1 Zr1 C20 C21 -103.29(15)
C17 Zr1 C20 C21 38.81(15)
Cl2 Zr1 C20 C21 159.05(14)
C18 Zr1 C20 C21 80.85(17)
C2 Zr1 C20 C21 48.5(2)
C13 Zr1 C20 C21 -15.92(18)
C19 Zr1 C20 C21 116.9(2)
C7 Zr1 C20 C21 21.0(4)
C8 Zr1 C20 C21 -37.2(2)
C18 C17 C21 C20 3.5(3)
C14 C17 C21 C20 164.2(2)
Zr1 C17 C21 C20 71.41(18)
C18 C17 C21 Zr1 -67.89(18)
C14 C17 C21 Zr1 92.8(2)
C19 C20 C21 C17 -0.7(3)
Zr1 C20 C21 C17 -67.64(18)
C19 C20 C21 Zr1 66.97(19)
C1 Zr1 C21 C17 -46.89(15)
Cl1 Zr1 C21 C17 -172.27(14)
Cl2 Zr1 C21 C17 82.88(16)
C18 Zr1 C21 C17 38.64(14)
C2 Zr1 C21 C17 -32.39(16)
C13 Zr1 C21 C17 -81.01(15)
C20 Zr1 C21 C17 113.5(2)
C19 Zr1 C21 C17 78.40(16)
C7 Zr1 C21 C17 -59.31(19)
C8 Zr1 C21 C17 -90.02(16)
C1 Zr1 C21 C20 -160.34(16)
Cl1 Zr1 C21 C20 74.28(15)
C17 Zr1 C21 C20 -113.5(2)
Cl2 Zr1 C21 C20 -30.58(19)
C18 Zr1 C21 C20 -74.82(16)
C2 Zr1 C21 C20 -145.84(15)
C13 Zr1 C21 C20 165.54(16)
C19 Zr1 C21 C20 -35.06(14)
C7 Zr1 C21 C20 -172.77(14)
C8 Zr1 C21 C20 156.52(14)
C20 C19 C22 C23 54.6(3)
C18 C19 C22 C23 -136.7(3)
Zr1 C19 C22 C23 -40.7(3)
C20 C19 C22 C28 178.3(2)
C18 C19 C22 C28 -13.0(4)
Zr1 C19 C22 C28 83.0(3)
C20 C19 C22 C24 -63.0(3)
C18 C19 C22 C24 105.7(3)
Zr1 C19 C22 C24 -158.30(19)
C19 C22 C24 C25 -68.5(3)
C23 C22 C24 C25 172.1(2)
C28 C22 C24 C25 53.6(3)
C22 C24 C25 C26 -60.2(3)
C24 C25 C26 C27 56.6(3)
C24 C25 C26 C29 -175.1(2)
C25 C26 C27 C28 -51.5(3)
C29 C26 C27 C28 179.9(2)
C19 C22 C28 C27 69.7(3)
C23 C22 C28 C27 -166.0(2)
C24 C22 C28 C27 -48.5(3)
C26 C27 C28 C22 49.9(3)
C25 C26 C29 C30 59.0(3)
C27 C26 C29 C30 -174.7(2)
C25 C26 C29 C31 177.2(2)
C27 C26 C29 C31 -56.5(3)
C25 C26 C29 C32 -61.8(3)
C27 C26 C29 C32 64.6(3)
